data_7060321
loop_
_publ_author_name
'Some\,san, Adrian-Alexandru'
'Silvestru, Cristian'
'Varga, Richard A.'

_publ_section_title
;
 Reactivity of a carbonyl moiety in organotin(iv) compounds: novel Pd(ii)
 and Cu(ii) complexes supported by organotin(iv) ligands
;
_journal_issue 8
_journal_name_full 'New Journal of Chemistry'
_journal_page_first 3817
_journal_page_last 3827
_journal_paper_doi 10.1039/D0NJ06016J
_journal_volume 45
_journal_year 2021
_chemical_formula_sum 'C61 H56 O4 Sn2'
_chemical_formula_weight 1090.43
_space_group_crystal_system monoclinic
_space_group_IT_number 14
_space_group_name_Hall '-P 2yn'
_space_group_name_H-M_alt 'P 1 21/n 1'
_atom_sites_solution_hydrogens geom
_audit_creation_method SHELXL-2018/3
_audit_update_record
;
2021-01-13 deposited with the CCDC.	2021-01-21 downloaded from the CCDC.
;
_cell_angle_alpha 90
_cell_angle_beta 108.167(4)
_cell_angle_gamma 90
_cell_formula_units_Z 2
_cell_length_a 9.844(2)
_cell_length_b 18.861(4)
_cell_length_c 14.068(3)
_cell_measurement_reflns_used 5991
_cell_measurement_temperature 150(2)
_cell_measurement_theta_max 23.86
_cell_measurement_theta_min 2.43
_cell_volume 2481.8(9)
_computing_cell_refinement 'Bruker SMART'
_computing_data_collection 'Bruker SMART'
_computing_data_reduction 'Bruker SAINT'
_computing_molecular_graphics 'Bruker SHELXTL'
_computing_publication_material 'Bruker SHELXTL'
_computing_structure_refinement 'SHELXL-2018/3 (Sheldrick, 2018)'
_computing_structure_solution 'Bruker SHELXTL'
_diffrn_ambient_temperature 150(2)
_diffrn_measured_fraction_theta_full 1.000
_diffrn_measured_fraction_theta_max 1.000
_diffrn_measurement_device_type 'CCD area detector'
_diffrn_measurement_method 'phi and omega scans'
_diffrn_radiation_monochromator graphite
_diffrn_radiation_source 'sealed tube'
_diffrn_radiation_type MoK\a
_diffrn_radiation_wavelength 0.71073
_diffrn_reflns_av_R_equivalents 0.0481
_diffrn_reflns_av_unetI/netI 0.0335
_diffrn_reflns_Laue_measured_fraction_full 1.000
_diffrn_reflns_Laue_measured_fraction_max 1.000
_diffrn_reflns_limit_h_max 11
_diffrn_reflns_limit_h_min -11
_diffrn_reflns_limit_k_max 22
_diffrn_reflns_limit_k_min -22
_diffrn_reflns_limit_l_max 16
_diffrn_reflns_limit_l_min -16
_diffrn_reflns_number 24041
_diffrn_reflns_point_group_measured_fraction_full 1.000
_diffrn_reflns_point_group_measured_fraction_max 1.000
_diffrn_reflns_theta_full 25.099
_diffrn_reflns_theta_max 25.099
_diffrn_reflns_theta_min 1.867
_exptl_absorpt_coefficient_mu 1.055
_exptl_absorpt_correction_T_max 0.943
_exptl_absorpt_correction_T_min 0.729
_exptl_absorpt_correction_type multi-scan
_exptl_absorpt_process_details 'Bruker, 2001.'
_exptl_crystal_colour colourless
_exptl_crystal_density_diffrn 1.459
_exptl_crystal_description block
_exptl_crystal_F_000 1108
_exptl_crystal_size_max 0.290
_exptl_crystal_size_mid 0.250
_exptl_crystal_size_min 0.220
_refine_diff_density_max 1.421
_refine_diff_density_min -0.477
_refine_diff_density_rms 0.100
_refine_ls_extinction_method none
_refine_ls_goodness_of_fit_ref 1.095
_refine_ls_hydrogen_treatment constr
_refine_ls_matrix_type full
_refine_ls_number_parameters 335
_refine_ls_number_reflns 4423
_refine_ls_number_restraints 123
_refine_ls_restrained_S_all 1.082
_refine_ls_R_factor_all 0.0457
_refine_ls_R_factor_gt 0.0385
_refine_ls_shift/su_max 0.001
_refine_ls_shift/su_mean 0.000
_refine_ls_structure_factor_coef Fsqd
_refine_ls_weighting_details 'w=1/[\s^2^(Fo^2^)+(0.0578P)^2^+1.2546P] where P=(Fo^2^+2Fc^2^)/3'
_refine_ls_weighting_scheme calc
_refine_ls_wR_factor_gt 0.0984
_refine_ls_wR_factor_ref 0.1030
_reflns_Friedel_coverage 0.000
_reflns_number_gt 3759
_reflns_number_total 4423
_reflns_threshold_expression 'I > 2\s(I)'
_cod_data_source_file d0nj06016j2.cif
_cod_data_source_block 779r
_cod_depositor_comments 'Adding full bibliography for 7060320--7060326.cif.'
_cod_original_cell_volume 2481.8(10)
_cod_original_sg_symbol_H-M 'P 21/n'
_cod_database_code 7060321
_shelx_shelxl_version_number 2018/3
_shelx_space_group_comment
;
The symmetry employed for this shelxl refinement is uniquely defined
by the following loop, which should always be used as a source of
symmetry information in preference to the above space-group names.
They are only intended as comments.
;
_shelx_estimated_absorpt_t_min 0.750
_shelx_estimated_absorpt_t_max 0.801

loop_
_space_group_symop_operation_xyz
'x, y, z'
'-x+1/2, y+1/2, -z+1/2'
'-x, -y, -z'
'x-1/2, -y-1/2, z-1/2'

loop_
_atom_site_label
_atom_site_type_symbol
_atom_site_fract_x
_atom_site_fract_y
_atom_site_fract_z
_atom_site_U_iso_or_equiv
_atom_site_adp_type
_atom_site_occupancy
_atom_site_site_symmetry_order
_atom_site_calc_flag
_atom_site_refinement_flags_posn
_atom_site_refinement_flags_adp
_atom_site_refinement_flags_occupancy
_atom_site_disorder_assembly
_atom_site_disorder_group
Sn1 Sn 0.45234(2) 0.10061(2) 0.66835(2) 0.02899(11) Uani 1 1 d . . . . .
C1 C 0.2700(4) 0.11443(18) 0.5377(3) 0.0309(8) Uani 1 1 d . . . . .
C3 C 0.0979(4) 0.1829(2) 0.4096(3) 0.0470(10) Uani 1 1 d . . . . .
H3 H 0.065086 0.226602 0.380898 0.056 Uiso 1 1 calc R U . . .
C2 C 0.2219(4) 0.1798(2) 0.4920(3) 0.0377(9) Uani 1 1 d . . . . .
C6 C 0.1926(4) 0.0539(2) 0.4971(3) 0.0359(8) Uani 1 1 d . . . . .
H6 H 0.222722 0.010046 0.526380 0.043 Uiso 1 1 calc R U . . .
C5 C 0.0711(4) 0.0575(2) 0.4138(3) 0.0449(10) Uani 1 1 d . . . . .
H5 H 0.021844 0.016362 0.387230 0.054 Uiso 1 1 calc R U . . .
C4 C 0.0239(4) 0.1224(3) 0.3706(3) 0.0502(11) Uani 1 1 d . . . . .
H4 H -0.057781 0.125061 0.315187 0.060 Uiso 1 1 calc R U . . .
C7 C 0.3003(4) 0.2479(2) 0.5235(3) 0.0489(10) Uani 1 1 d . . . . .
H7 H 0.232902 0.287134 0.517341 0.059 Uiso 1 1 calc R U . . .
O1 O 0.3979(3) 0.24519(14) 0.6211(2) 0.0475(7) Uani 1 1 d . . . . .
O2 O 0.3889(4) 0.2599(2) 0.4616(2) 0.0808(12) Uani 1 1 d . . . . .
C10 C 0.4178(4) 0.13566(18) 0.8038(3) 0.0311(8) Uani 1 1 d . . . . .
C16 C 0.6554(4) 0.12814(18) 0.6532(3) 0.0315(8) Uani 1 1 d . . . . .
C22 C 0.4739(4) -0.01248(19) 0.6929(3) 0.0318(8) Uani 1 1 d . . . . .
C17 C 0.6747(4) 0.1293(2) 0.5596(3) 0.0371(8) Uani 1 1 d . . . . .
H17 H 0.596100 0.123623 0.502679 0.045 Uiso 1 1 calc R U . . .
C15 C 0.3163(4) 0.18646(18) 0.8074(3) 0.0324(8) Uani 1 1 d . . . . .
H15 H 0.261940 0.208348 0.748551 0.039 Uiso 1 1 calc R U . . .
C11 C 0.4971(4) 0.10454(18) 0.8943(3) 0.0360(9) Uani 1 1 d . . . . .
H11 H 0.564984 0.070243 0.894207 0.043 Uiso 1 1 calc R U . . .
C18 C 0.8098(4) 0.13878(19) 0.5496(3) 0.0409(9) Uani 1 1 d . . . . .
H18 H 0.821032 0.139585 0.486377 0.049 Uiso 1 1 calc R U . . .
C20 C 0.9098(4) 0.1466(2) 0.7272(3) 0.0421(9) Uani 1 1 d . . . . .
H20 H 0.988588 0.152490 0.783999 0.051 Uiso 1 1 calc R U . . .
C14 C 0.2954(4) 0.20465(19) 0.8966(3) 0.0376(8) Uani 1 1 d . . . . .
H14 H 0.225770 0.237937 0.896809 0.045 Uiso 1 1 calc R U . . .
C21 C 0.7743(4) 0.13722(19) 0.7364(3) 0.0367(8) Uani 1 1 d . . . . .
H21 H 0.763405 0.137086 0.799770 0.044 Uiso 1 1 calc R U . . .
C27 C 0.3758(4) -0.05233(19) 0.7237(3) 0.0378(9) Uani 1 1 d . . . . .
H27 H 0.296210 -0.029847 0.732091 0.045 Uiso 1 1 calc R U . . .
C26 C 0.3935(5) -0.1243(2) 0.7422(3) 0.0460(10) Uani 1 1 d . . . . .
H26 H 0.326129 -0.149893 0.762032 0.055 Uiso 1 1 calc R U . . .
C24 C 0.6130(5) -0.1203(2) 0.7018(3) 0.0481(11) Uani 1 1 d . . . . .
H24 H 0.693392 -0.142996 0.695031 0.058 Uiso 1 1 calc R U . . .
C13 C 0.3758(4) 0.1744(2) 0.9856(3) 0.0419(9) Uani 1 1 d . . . . .
H13 H 0.362352 0.187858 1.045670 0.050 Uiso 1 1 calc R U . . .
C23 C 0.5936(4) -0.0484(2) 0.6826(3) 0.0392(9) Uani 1 1 d . . . . .
H23 H 0.661148 -0.023255 0.662437 0.047 Uiso 1 1 calc R U . . .
C19 C 0.9269(4) 0.1470(2) 0.6337(3) 0.0436(9) Uani 1 1 d . . . . .
H19 H 1.017395 0.152829 0.627188 0.052 Uiso 1 1 calc R U . . .
C12 C 0.4770(4) 0.1236(2) 0.9841(3) 0.0426(9) Uani 1 1 d . . . . .
H12 H 0.531367 0.102341 1.043414 0.051 Uiso 1 1 calc R U . . .
C25 C 0.5130(5) -0.1580(2) 0.7308(3) 0.0502(11) Uani 1 1 d . . . . .
H25 H 0.525493 -0.206451 0.742918 0.060 Uiso 1 1 calc R U . . .
C8 C 0.5063(5) 0.2956(2) 0.6219(3) 0.0552(12) Uani 1 1 d . . . . .
H8A H 0.600333 0.277334 0.657998 0.066 Uiso 1 1 calc R U . . .
H8B H 0.491270 0.339664 0.652863 0.066 Uiso 1 1 calc R U . . .
C9 C 0.4916(6) 0.3067(3) 0.5144(4) 0.0651(13) Uani 1 1 d . . . . .
H9A H 0.462769 0.355066 0.494717 0.078 Uiso 1 1 calc R U . . .
H9B H 0.581752 0.297521 0.502309 0.078 Uiso 1 1 calc R U . . .
C34 C 0.6573(10) 0.4972(5) 0.3912(8) 0.058(3) Uani 0.5 1 d D U P A -1
H34A H 0.753861 0.494752 0.435105 0.087 Uiso 0.5 1 calc R U P A -1
H34B H 0.646249 0.538439 0.349433 0.087 Uiso 0.5 1 calc R U P A -1
H34C H 0.636029 0.455506 0.350139 0.087 Uiso 0.5 1 calc R U P A -1
C28 C 0.5570(10) 0.5019(4) 0.4519(7) 0.0431(19) Uani 0.5 1 d D U P A -1
C29 C 0.6031(12) 0.4911(6) 0.5545(7) 0.047(2) Uani 0.5 1 d D U P A -1
H29 H 0.697956 0.479090 0.586687 0.057 Uiso 0.5 1 calc R U P A -1
C30 C 0.5097(13) 0.4979(5) 0.6093(8) 0.059(2) Uani 0.5 1 d D U P A -1
H30 H 0.542193 0.491540 0.678318 0.071 Uiso 0.5 1 calc R U P A -1
C31 C 0.3690(13) 0.5142(5) 0.5623(8) 0.060(2) Uani 0.5 1 d D U P A -1
H31 H 0.305500 0.518979 0.598875 0.071 Uiso 0.5 1 calc R U P A -1
C32 C 0.3225(11) 0.5233(5) 0.4592(7) 0.051(2) Uani 0.5 1 d D U P A -1
H32 H 0.226954 0.533851 0.426824 0.061 Uiso 0.5 1 calc R U P A -1
C33 C 0.4150(10) 0.5171(6) 0.4047(8) 0.043(2) Uani 0.5 1 d D U P A -1
H33 H 0.382132 0.523097 0.335706 0.052 Uiso 0.5 1 calc R U P A -1

loop_
_atom_site_aniso_label
_atom_site_aniso_U_11
_atom_site_aniso_U_22
_atom_site_aniso_U_33
_atom_site_aniso_U_23
_atom_site_aniso_U_13
_atom_site_aniso_U_12
Sn1 0.03058(17) 0.02732(17) 0.03036(17) -0.00148(9) 0.01135(12) -0.00131(9)
C1 0.0283(18) 0.037(2) 0.0306(19) 0.0030(15) 0.0132(15) 0.0036(15)
C3 0.035(2) 0.056(3) 0.052(2) 0.024(2) 0.0168(19) 0.0120(19)
C2 0.036(2) 0.038(2) 0.045(2) 0.0076(17) 0.0200(17) 0.0056(16)
C6 0.037(2) 0.038(2) 0.034(2) 0.0006(16) 0.0127(16) 0.0006(16)
C5 0.039(2) 0.056(3) 0.039(2) -0.0027(19) 0.0108(18) -0.0079(19)
C4 0.029(2) 0.076(3) 0.043(2) 0.012(2) 0.0061(18) -0.002(2)
C7 0.045(2) 0.040(2) 0.061(3) 0.015(2) 0.016(2) 0.0077(19)
O1 0.073(2) 0.0336(15) 0.0393(15) 0.0017(12) 0.0229(15) -0.0097(14)
O2 0.113(3) 0.085(3) 0.0487(19) -0.0053(18) 0.032(2) -0.054(2)
C10 0.0305(18) 0.0297(19) 0.0337(19) -0.0045(15) 0.0109(15) -0.0087(15)
C16 0.0330(19) 0.0273(17) 0.035(2) 0.0010(15) 0.0121(15) -0.0024(15)
C22 0.0362(19) 0.0285(19) 0.0292(18) -0.0047(15) 0.0082(15) -0.0010(15)
C17 0.041(2) 0.036(2) 0.035(2) -0.0023(16) 0.0132(17) -0.0010(17)
C15 0.0319(18) 0.0336(19) 0.0323(19) -0.0022(15) 0.0108(15) -0.0032(15)
C11 0.035(2) 0.034(2) 0.040(2) -0.0011(15) 0.0127(17) 0.0021(15)
C18 0.052(2) 0.036(2) 0.043(2) 0.0001(17) 0.0260(19) -0.0057(18)
C20 0.037(2) 0.039(2) 0.044(2) -0.0009(17) 0.0039(17) -0.0074(17)
C14 0.0362(19) 0.036(2) 0.046(2) -0.0041(17) 0.0191(17) -0.0003(16)
C21 0.040(2) 0.035(2) 0.035(2) -0.0003(16) 0.0108(17) -0.0050(16)
C27 0.041(2) 0.035(2) 0.036(2) -0.0019(16) 0.0092(17) -0.0001(17)
C26 0.056(3) 0.038(2) 0.038(2) 0.0062(18) 0.0052(19) -0.008(2)
C24 0.050(3) 0.044(2) 0.043(2) -0.0051(19) 0.003(2) 0.018(2)
C13 0.044(2) 0.049(2) 0.036(2) -0.0064(18) 0.0173(18) -0.0036(18)
C23 0.041(2) 0.039(2) 0.037(2) -0.0051(17) 0.0103(17) 0.0039(17)
C19 0.037(2) 0.033(2) 0.066(3) 0.0004(19) 0.024(2) -0.0056(17)
C12 0.044(2) 0.043(2) 0.035(2) 0.0030(18) 0.0049(18) -0.0041(19)
C25 0.068(3) 0.030(2) 0.039(2) -0.0004(17) -0.004(2) 0.006(2)
C8 0.070(3) 0.030(2) 0.056(3) 0.0015(19) 0.006(2) -0.013(2)
C9 0.084(3) 0.061(3) 0.062(3) -0.012(2) 0.042(3) -0.028(3)
C34 0.057(5) 0.054(6) 0.069(6) 0.012(5) 0.028(5) -0.006(5)
C28 0.046(5) 0.029(4) 0.055(5) -0.002(4) 0.016(4) -0.007(4)
C29 0.047(5) 0.040(6) 0.052(5) 0.005(5) 0.011(4) -0.010(5)
C30 0.095(7) 0.035(5) 0.055(6) -0.011(5) 0.033(5) -0.017(6)
C31 0.083(6) 0.038(6) 0.076(6) -0.013(5) 0.051(6) -0.025(5)
C32 0.057(5) 0.030(5) 0.074(5) -0.004(4) 0.032(5) -0.009(4)
C33 0.052(5) 0.033(5) 0.046(6) -0.002(5) 0.017(4) -0.006(4)

loop_
_atom_type_symbol
_atom_type_description
_atom_type_scat_dispersion_real
_atom_type_scat_dispersion_imag
_atom_type_scat_source
C C 0.0033 0.0016 'International Tables Vol C Tables 4.2.6.8 and 6.1.1.4'
H H 0.0000 0.0000 'International Tables Vol C Tables 4.2.6.8 and 6.1.1.4'
O O 0.0106 0.0060 'International Tables Vol C Tables 4.2.6.8 and 6.1.1.4'
Sn Sn -0.6537 1.4246 'International Tables Vol C Tables 4.2.6.8 and 6.1.1.4'

loop_
_geom_angle_atom_site_label_1
_geom_angle_atom_site_label_2
_geom_angle_atom_site_label_3
_geom_angle
_geom_angle_site_symmetry_1
_geom_angle_site_symmetry_3
_geom_angle_publ_flag
C16 Sn1 C10 115.21(13) . . ?
C16 Sn1 C1 116.32(13) . . ?
C10 Sn1 C1 113.69(13) . . ?
C16 Sn1 C22 101.97(13) . . ?
C10 Sn1 C22 101.36(13) . . ?
C1 Sn1 C22 105.72(13) . . ?
C6 C1 C2 118.0(3) . . ?
C6 C1 Sn1 117.1(3) . . ?
C2 C1 Sn1 124.8(3) . . ?
C4 C3 C2 120.9(4) . . ?
C4 C3 H3 119.6 . . ?
C2 C3 H3 119.6 . . ?
C3 C2 C1 120.0(4) . . ?
C3 C2 C7 116.5(3) . . ?
C1 C2 C7 123.4(3) . . ?
C5 C6 C1 121.4(4) . . ?
C5 C6 H6 119.3 . . ?
C1 C6 H6 119.3 . . ?
C4 C5 C6 119.9(4) . . ?
C4 C5 H5 120.1 . . ?
C6 C5 H5 120.1 . . ?
C3 C4 C5 119.8(4) . . ?
C3 C4 H4 120.1 . . ?
C5 C4 H4 120.1 . . ?
O1 C7 O2 103.8(3) . . ?
O1 C7 C2 113.0(3) . . ?
O2 C7 C2 108.2(3) . . ?
O1 C7 H7 110.5 . . ?
O2 C7 H7 110.5 . . ?
C2 C7 H7 110.5 . . ?
C7 O1 C8 105.4(3) . . ?
C9 O2 C7 104.9(3) . . ?
C15 C10 C11 117.3(3) . . ?
C15 C10 Sn1 123.9(3) . . ?
C11 C10 Sn1 118.8(3) . . ?
C21 C16 C17 118.1(3) . . ?
C21 C16 Sn1 121.1(3) . . ?
C17 C16 Sn1 120.4(3) . . ?
C27 C22 C23 117.2(3) . . ?
C27 C22 Sn1 122.6(3) . . ?
C23 C22 Sn1 120.2(3) . . ?
C16 C17 C18 121.0(4) . . ?
C16 C17 H17 119.5 . . ?
C18 C17 H17 119.5 . . ?
C14 C15 C10 121.0(3) . . ?
C14 C15 H15 119.5 . . ?
C10 C15 H15 119.5 . . ?
C12 C11 C10 121.5(3) . . ?
C12 C11 H11 119.2 . . ?
C10 C11 H11 119.2 . . ?
C19 C18 C17 119.8(4) . . ?
C19 C18 H18 120.1 . . ?
C17 C18 H18 120.1 . . ?
C19 C20 C21 119.7(4) . . ?
C19 C20 H20 120.2 . . ?
C21 C20 H20 120.2 . . ?
C15 C14 C13 121.2(3) . . ?
C15 C14 H14 119.4 . . ?
C13 C14 H14 119.4 . . ?
C16 C21 C20 121.3(4) . . ?
C16 C21 H21 119.3 . . ?
C20 C21 H21 119.3 . . ?
C26 C27 C22 121.9(4) . . ?
C26 C27 H27 119.0 . . ?
C22 C27 H27 119.0 . . ?
C27 C26 C25 119.3(4) . . ?
C27 C26 H26 120.4 . . ?
C25 C26 H26 120.4 . . ?
C25 C24 C23 119.7(4) . . ?
C25 C24 H24 120.1 . . ?
C23 C24 H24 120.1 . . ?
C14 C13 C12 118.9(4) . . ?
C14 C13 H13 120.6 . . ?
C12 C13 H13 120.6 . . ?
C24 C23 C22 121.4(4) . . ?
C24 C23 H23 119.3 . . ?
C22 C23 H23 119.3 . . ?
C20 C19 C18 120.0(3) . . ?
C20 C19 H19 120.0 . . ?
C18 C19 H19 120.0 . . ?
C11 C12 C13 120.0(4) . . ?
C11 C12 H12 120.0 . . ?
C13 C12 H12 120.0 . . ?
C24 C25 C26 120.5(4) . . ?
C24 C25 H25 119.8 . . ?
C26 C25 H25 119.8 . . ?
O1 C8 C9 104.4(3) . . ?
O1 C8 H8A 110.9 . . ?
C9 C8 H8A 110.9 . . ?
O1 C8 H8B 110.9 . . ?
C9 C8 H8B 110.9 . . ?
H8A C8 H8B 108.9 . . ?
O2 C9 C8 106.4(4) . . ?
O2 C9 H9A 110.4 . . ?
C8 C9 H9A 110.4 . . ?
O2 C9 H9B 110.4 . . ?
C8 C9 H9B 110.4 . . ?
H9A C9 H9B 108.6 . . ?
C28 C34 H34A 109.5 . . ?
C28 C34 H34B 109.5 . . ?
H34A C34 H34B 109.5 . . ?
C28 C34 H34C 109.5 . . ?
H34A C34 H34C 109.5 . . ?
H34B C34 H34C 109.5 . . ?
C33 C28 C29 119.1(8) . . ?
C33 C28 C34 119.2(9) . . ?
C29 C28 C34 121.7(9) . . ?
C30 C29 C28 120.7(9) . . ?
C30 C29 H29 119.7 . . ?
C28 C29 H29 119.7 . . ?
C31 C30 C29 120.0(10) . . ?
C31 C30 H30 120.0 . . ?
C29 C30 H30 120.0 . . ?
C30 C31 C32 119.1(10) . . ?
C30 C31 H31 120.4 . . ?
C32 C31 H31 120.4 . . ?
C33 C32 C31 121.0(10) . . ?
C33 C32 H32 119.5 . . ?
C31 C32 H32 119.5 . . ?
C32 C33 C28 120.1(9) . . ?
C32 C33 H33 120.0 . . ?
C28 C33 H33 120.0 . . ?

loop_
_geom_bond_atom_site_label_1
_geom_bond_atom_site_label_2
_geom_bond_distance
_geom_bond_site_symmetry_2
_geom_bond_publ_flag
Sn1 C16 2.139(4) . ?
Sn1 C10 2.142(3) . ?
Sn1 C1 2.147(4) . ?
Sn1 C22 2.161(4) . ?
C1 C6 1.393(5) . ?
C1 C2 1.402(5) . ?
C3 C4 1.374(6) . ?
C3 C2 1.398(5) . ?
C3 H3 0.9300 . ?
C2 C7 1.493(6) . ?
C6 C5 1.391(5) . ?
C6 H6 0.9300 . ?
C5 C4 1.380(6) . ?
C5 H5 0.9300 . ?
C4 H4 0.9300 . ?
C7 O1 1.409(5) . ?
C7 O2 1.431(5) . ?
C7 H7 0.9800 . ?
O1 C8 1.427(5) . ?
O2 C9 1.373(6) . ?
C10 C15 1.397(5) . ?
C10 C11 1.398(5) . ?
C16 C21 1.384(5) . ?
C16 C17 1.388(5) . ?
C22 C27 1.395(5) . ?
C22 C23 1.405(5) . ?
C17 C18 1.392(5) . ?
C17 H17 0.9300 . ?
C15 C14 1.377(5) . ?
C15 H15 0.9300 . ?
C11 C12 1.387(6) . ?
C11 H11 0.9300 . ?
C18 C19 1.379(6) . ?
C18 H18 0.9300 . ?
C20 C19 1.378(6) . ?
C20 C21 1.391(5) . ?
C20 H20 0.9300 . ?
C14 C13 1.379(5) . ?
C14 H14 0.9300 . ?
C21 H21 0.9300 . ?
C27 C26 1.383(5) . ?
C27 H27 0.9300 . ?
C26 C25 1.390(6) . ?
C26 H26 0.9300 . ?
C24 C25 1.376(6) . ?
C24 C23 1.385(5) . ?
C24 H24 0.9300 . ?
C13 C12 1.387(6) . ?
C13 H13 0.9300 . ?
C23 H23 0.9300 . ?
C19 H19 0.9300 . ?
C12 H12 0.9300 . ?
C25 H25 0.9300 . ?
C8 C9 1.488(6) . ?
C8 H8A 0.9700 . ?
C8 H8B 0.9700 . ?
C9 H9A 0.9700 . ?
C9 H9B 0.9700 . ?
C34 C28 1.496(10) . ?
C34 H34A 0.9600 . ?
C34 H34B 0.9600 . ?
C34 H34C 0.9600 . ?
C28 C33 1.377(10) . ?
C28 C29 1.387(10) . ?
C29 C30 1.377(11) . ?
C29 H29 0.9300 . ?
C30 C31 1.371(11) . ?
C30 H30 0.9300 . ?
C31 C32 1.388(10) . ?
C31 H31 0.9300 . ?
C32 C33 1.366(10) . ?
C32 H32 0.9300 . ?
C33 H33 0.9300 . ?

loop_
_geom_torsion_atom_site_label_1
_geom_torsion_atom_site_label_2
_geom_torsion_atom_site_label_3
_geom_torsion_atom_site_label_4
_geom_torsion
_geom_torsion_site_symmetry_1
_geom_torsion_site_symmetry_2
_geom_torsion_site_symmetry_3
_geom_torsion_site_symmetry_4
_geom_torsion_publ_flag
C4 C3 C2 C1 -1.9(6) . . . . ?
C4 C3 C2 C7 175.4(4) . . . . ?
C6 C1 C2 C3 1.4(5) . . . . ?
Sn1 C1 C2 C3 -177.2(3) . . . . ?
C6 C1 C2 C7 -175.6(3) . . . . ?
Sn1 C1 C2 C7 5.8(5) . . . . ?
C2 C1 C6 C5 0.0(5) . . . . ?
Sn1 C1 C6 C5 178.7(3) . . . . ?
C1 C6 C5 C4 -1.0(6) . . . . ?
C2 C3 C4 C5 0.9(6) . . . . ?
C6 C5 C4 C3 0.6(6) . . . . ?
C3 C2 C7 O1 163.1(3) . . . . ?
C1 C2 C7 O1 -19.8(5) . . . . ?
C3 C2 C7 O2 -82.5(4) . . . . ?
C1 C2 C7 O2 94.6(4) . . . . ?
O2 C7 O1 C8 35.7(4) . . . . ?
C2 C7 O1 C8 152.7(3) . . . . ?
O1 C7 O2 C9 -39.0(5) . . . . ?
C2 C7 O2 C9 -159.3(4) . . . . ?
C21 C16 C17 C18 0.5(6) . . . . ?
Sn1 C16 C17 C18 -172.3(3) . . . . ?
C11 C10 C15 C14 -0.3(5) . . . . ?
Sn1 C10 C15 C14 177.4(3) . . . . ?
C15 C10 C11 C12 -0.5(5) . . . . ?
Sn1 C10 C11 C12 -178.3(3) . . . . ?
C16 C17 C18 C19 0.2(6) . . . . ?
C10 C15 C14 C13 1.3(5) . . . . ?
C17 C16 C21 C20 -0.6(6) . . . . ?
Sn1 C16 C21 C20 172.1(3) . . . . ?
C19 C20 C21 C16 0.1(6) . . . . ?
C23 C22 C27 C26 -0.9(5) . . . . ?
Sn1 C22 C27 C26 -177.9(3) . . . . ?
C22 C27 C26 C25 0.7(6) . . . . ?
C15 C14 C13 C12 -1.5(6) . . . . ?
C25 C24 C23 C22 0.5(6) . . . . ?
C27 C22 C23 C24 0.3(5) . . . . ?
Sn1 C22 C23 C24 177.4(3) . . . . ?
C21 C20 C19 C18 0.5(6) . . . . ?
C17 C18 C19 C20 -0.7(6) . . . . ?
C10 C11 C12 C13 0.3(6) . . . . ?
C14 C13 C12 C11 0.7(6) . . . . ?
C23 C24 C25 C26 -0.8(6) . . . . ?
C27 C26 C25 C24 0.2(6) . . . . ?
C7 O1 C8 C9 -19.3(5) . . . . ?
C7 O2 C9 C8 26.5(5) . . . . ?
O1 C8 C9 O2 -4.7(5) . . . . ?
C33 C28 C29 C30 -2.4(16) . . . . ?
C34 C28 C29 C30 177.9(9) . . . . ?
C28 C29 C30 C31 1.3(16) . . . . ?
C29 C30 C31 C32 0.2(15) . . . . ?
C30 C31 C32 C33 -0.7(14) . . . . ?
C31 C32 C33 C28 -0.4(15) . . . . ?
C29 C28 C33 C32 1.9(15) . . . . ?
C34 C28 C33 C32 -178.4(9) . . . . ?
